data_7240412
loop_
_publ_author_name
'Charpe, Vaibhav Pramod'
'Sagadevan, Arunachalam'
'Hwang, Kuo Chu'

_publ_section_title
;
 Visible light-induced aerobic oxidation of diarylalkynes to \a-diketones
 catalyzed by copper-superoxo at room temperature
;
_journal_issue 14
_journal_name_full 'Green Chemistry'
_journal_page_first 4426
_journal_page_last 4432
_journal_paper_doi 10.1039/D0GC00975J
_journal_volume 22
_journal_year 2020
_chemical_absolute_configuration rm
_chemical_formula_sum 'C14 H10 O2'
_chemical_formula_weight 210.22
_space_group_crystal_system trigonal
_space_group_IT_number 154
_space_group_name_Hall 'P 32 2"'
_space_group_name_H-M_alt 'P 32 2 1'
_atom_sites_solution_hydrogens geom
_audit_creation_method SHELXL-2014/6
_audit_update_record
;
2018-07-30 deposited with the CCDC.	2020-04-27 downloaded from the CCDC.
;
_cell_angle_alpha 90
_cell_angle_beta 90
_cell_angle_gamma 120
_cell_formula_units_Z 3
_cell_length_a 8.3601(7)
_cell_length_b 8.3601(7)
_cell_length_c 13.3968(12)
_cell_measurement_reflns_used 7075
_cell_measurement_temperature 100(2)
_cell_measurement_theta_max 26.2697
_cell_measurement_theta_min 2.8134
_cell_volume 810.88(12)
_computing_cell_refinement 'SAINT V8.34A (Bruker AXS Inc., 2013)'
_computing_data_collection 'Bruker APEX2'
_computing_data_reduction 'SAINT V8.34A (Bruker AXS Inc., 2013)'
_computing_molecular_graphics 'Bruker SHELXTL'
_computing_publication_material 'Bruker SHELXTL'
_computing_structure_refinement 'SHELXL-2014/6 (Sheldrick, 2014)'
_diffrn_ambient_temperature 100(2)
_diffrn_detector_area_resol_mean 8.3333
_diffrn_measured_fraction_theta_full 1.000
_diffrn_measured_fraction_theta_max 0.996
_diffrn_measurement_device_type 'Bruker APEX-II CCD'
_diffrn_measurement_method '\f and \w scans'
_diffrn_radiation_type MoK\a
_diffrn_radiation_wavelength 0.71073
_diffrn_reflns_av_R_equivalents 0.0333
_diffrn_reflns_av_unetI/netI 0.0261
_diffrn_reflns_Laue_measured_fraction_full 1.000
_diffrn_reflns_Laue_measured_fraction_max 0.996
_diffrn_reflns_limit_h_max 10
_diffrn_reflns_limit_h_min -10
_diffrn_reflns_limit_k_max 10
_diffrn_reflns_limit_k_min -10
_diffrn_reflns_limit_l_max 16
_diffrn_reflns_limit_l_min -16
_diffrn_reflns_number 10682
_diffrn_reflns_point_group_measured_fraction_full 1.000
_diffrn_reflns_point_group_measured_fraction_max 0.997
_diffrn_reflns_theta_full 25.242
_diffrn_reflns_theta_max 26.509
_diffrn_reflns_theta_min 2.813
_exptl_absorpt_coefficient_mu 0.086
_exptl_absorpt_correction_T_max 0.9485
_exptl_absorpt_correction_T_min 0.7698
_exptl_absorpt_correction_type multi-scan
_exptl_absorpt_process_details 'SADABS V2014/4 (Bruker AXS Inc.)'
_exptl_crystal_colour colorless
_exptl_crystal_density_diffrn 1.291
_exptl_crystal_density_meas ?
_exptl_crystal_density_method 'not measured'
_exptl_crystal_description lump
_exptl_crystal_F_000 330
_exptl_crystal_size_max 0.18
_exptl_crystal_size_mid 0.16
_exptl_crystal_size_min 0.16
_refine_diff_density_max 0.144
_refine_diff_density_min -0.131
_refine_diff_density_rms 0.026
_refine_ls_abs_structure_details
;
 Refined as an inversion twin.
;
_refine_ls_abs_structure_Flack 0(2)
_refine_ls_extinction_method none
_refine_ls_goodness_of_fit_ref 1.105
_refine_ls_hydrogen_treatment constr
_refine_ls_matrix_type full
_refine_ls_number_parameters 74
_refine_ls_number_reflns 1127
_refine_ls_number_restraints 0
_refine_ls_restrained_S_all 1.105
_refine_ls_R_factor_all 0.0313
_refine_ls_R_factor_gt 0.0295
_refine_ls_shift/su_max 0.000
_refine_ls_shift/su_mean 0.000
_refine_ls_structure_factor_coef Fsqd
_refine_ls_weighting_details 'w=1/[\s^2^(Fo^2^)+(0.0281P)^2^+0.0979P] where P=(Fo^2^+2Fc^2^)/3'
_refine_ls_weighting_scheme calc
_refine_ls_wR_factor_gt 0.0685
_refine_ls_wR_factor_ref 0.0695
_reflns_Friedel_coverage 0.665
_reflns_Friedel_fraction_full 1.000
_reflns_Friedel_fraction_max 1.000
_reflns_number_gt 1070
_reflns_number_total 1127
_reflns_threshold_expression 'I > 2\s(I)'
_cod_data_source_file d0gc00975j2.cif
_cod_data_source_block 180116LT_0m_a
_cod_depositor_comments
;
The following automatic conversions were performed:

data item '_chemical_absolute_configuration' value 'RM' was changed
to 'rm' in accordance with the
/home/data/users/saulius/crontab/automatic-downloads/rss-feeds/RSC/lib/dictionaries/cif_core.dic
dictionary named 'cif_core.dic' version 2.4.2 last updated on
2011-04-26.

data item '_exptl_crystal_density_meas' value 'not measured' was
changed to '?' -- the value is perceived as not measured.

Automatic conversion script
Id: cif_fix_values 7556 2019-12-06 15:28:31Z antanas 

 Adding full bibliography for 7240411--7240415.cif.

 Adding full bibliography for 7240411--7240415.cif.
;
_cod_original_cell_volume 810.88(15)
_cod_database_code 7240412
_shelx_space_group_comment
;
The symmetry employed for this shelxl refinement is uniquely defined
by the following loop, which should always be used as a source of
symmetry information in preference to the above space-group names.
They are only intended as comments.
;
_shelxl_version_number 2014/6

loop_
_space_group_symop_operation_xyz
'x, y, z'
'-y, x-y, z+2/3'
'-x+y, -x, z+1/3'
'y, x, -z'
'x-y, -y, -z+1/3'
'-x, -x+y, -z+2/3'

loop_
_atom_site_label
_atom_site_type_symbol
_atom_site_fract_x
_atom_site_fract_y
_atom_site_fract_z
_atom_site_U_iso_or_equiv
_atom_site_adp_type
_atom_site_occupancy
_atom_site_site_symmetry_order
_atom_site_calc_flag
_atom_site_refinement_flags_posn
_atom_site_refinement_flags_adp
_atom_site_refinement_flags_occupancy
_atom_site_disorder_assembly
_atom_site_disorder_group
C1 C 0.2346(2) 0.2085(2) 0.24504(11) 0.0321(3) Uani 1 1 d . . . . .
C2 C 0.1826(2) 0.2964(2) 0.17487(12) 0.0373(4) Uani 1 1 d . . . . .
H2 H 0.1472 0.2463 0.1096 0.045 Uiso 1 1 calc R U . . .
C3 C 0.1825(3) 0.4570(2) 0.20009(14) 0.0468(5) Uani 1 1 d . . . . .
H3 H 0.1458 0.5167 0.1525 0.056 Uiso 1 1 calc R U . . .
C4 C 0.2361(3) 0.5303(3) 0.29483(14) 0.0520(5) Uani 1 1 d . . . . .
H4 H 0.2367 0.6409 0.3119 0.062 Uiso 1 1 calc R U . . .
C5 C 0.2888(3) 0.4441(3) 0.36498(14) 0.0478(5) Uani 1 1 d . . . . .
H5 H 0.3255 0.4955 0.4298 0.057 Uiso 1 1 calc R U . . .
C6 C 0.2880(2) 0.2831(2) 0.34067(12) 0.0391(4) Uani 1 1 d . . . . .
H6 H 0.3236 0.2234 0.3888 0.047 Uiso 1 1 calc R U . . .
C7 C 0.2305(2) 0.0344(2) 0.22101(11) 0.0346(4) Uani 1 1 d . . . . .
O1 O 0.26226(18) -0.05526(16) 0.28111(8) 0.0487(4) Uani 1 1 d . . . . .

loop_
_atom_site_aniso_label
_atom_site_aniso_U_11
_atom_site_aniso_U_22
_atom_site_aniso_U_33
_atom_site_aniso_U_23
_atom_site_aniso_U_13
_atom_site_aniso_U_12
C1 0.0252(8) 0.0259(8) 0.0412(7) 0.0067(6) 0.0066(6) 0.0096(6)
C2 0.0308(8) 0.0356(9) 0.0446(8) 0.0101(7) 0.0085(7) 0.0159(7)
C3 0.0478(11) 0.0408(10) 0.0598(10) 0.0183(8) 0.0161(8) 0.0281(9)
C4 0.0564(12) 0.0346(10) 0.0691(11) 0.0089(9) 0.0242(10) 0.0258(9)
C5 0.0506(11) 0.0344(10) 0.0519(9) -0.0005(8) 0.0107(8) 0.0163(9)
C6 0.0370(9) 0.0313(9) 0.0430(8) 0.0048(7) 0.0043(7) 0.0125(7)
C7 0.0305(8) 0.0260(8) 0.0429(8) 0.0051(7) 0.0014(6) 0.0107(7)
O1 0.0629(9) 0.0355(7) 0.0515(7) 0.0034(5) -0.0098(6) 0.0274(7)

loop_
_atom_type_symbol
_atom_type_description
_atom_type_scat_dispersion_real
_atom_type_scat_dispersion_imag
_atom_type_scat_source
C C 0.0033 0.0016 'International Tables Vol C Tables 4.2.6.8 and 6.1.1.4'
H H 0.0000 0.0000 'International Tables Vol C Tables 4.2.6.8 and 6.1.1.4'
O O 0.0106 0.0060 'International Tables Vol C Tables 4.2.6.8 and 6.1.1.4'

loop_
_geom_angle_atom_site_label_1
_geom_angle_atom_site_label_2
_geom_angle_atom_site_label_3
_geom_angle
_geom_angle_site_symmetry_1
_geom_angle_site_symmetry_3
_geom_angle_publ_flag
C2 C1 C6 119.92(16) . . ?
C2 C1 C7 121.01(15) . . ?
C6 C1 C7 119.06(14) . . ?
C3 C2 C1 119.97(17) . . ?
C3 C2 H2 120.0 . . ?
C1 C2 H2 120.0 . . ?
C4 C3 C2 119.74(17) . . ?
C4 C3 H3 120.1 . . ?
C2 C3 H3 120.1 . . ?
C3 C4 C5 120.64(17) . . ?
C3 C4 H4 119.7 . . ?
C5 C4 H4 119.7 . . ?
C6 C5 C4 119.98(17) . . ?
C6 C5 H5 120.0 . . ?
C4 C5 H5 120.0 . . ?
C5 C6 C1 119.75(16) . . ?
C5 C6 H6 120.1 . . ?
C1 C6 H6 120.1 . . ?
O1 C7 C1 124.02(14) . . ?
O1 C7 C7 116.95(15) . 5 ?
C1 C7 C7 118.92(14) . 5 ?

loop_
_geom_bond_atom_site_label_1
_geom_bond_atom_site_label_2
_geom_bond_distance
_geom_bond_site_symmetry_2
_geom_bond_publ_flag
C1 C2 1.390(2) . ?
C1 C6 1.397(2) . ?
C1 C7 1.474(2) . ?
C2 C3 1.386(2) . ?
C2 H2 0.9500 . ?
C3 C4 1.383(3) . ?
C3 H3 0.9500 . ?
C4 C5 1.384(3) . ?
C4 H4 0.9500 . ?
C5 C6 1.381(3) . ?
C5 H5 0.9500 . ?
C6 H6 0.9500 . ?
C7 O1 1.2166(19) . ?
C7 C7 1.539(3) 5 ?
